data_4347729
loop_
_publ_author_name
'Wu, Jianfeng'
'Zhao, Lang'
'Zhang, Li'
'Li, Xiao-Lei'
'Guo, Mei'
'Tang, Jinkui'

_publ_section_title
;
 Metallosupramolecular Coordination Complexes: The Design of
 Heterometallic 3d-4f Gridlike Structures.
;
_journal_issue 11
_journal_name_full 'Inorganic chemistry'
_journal_page_first 5514
_journal_page_last 5519
_journal_paper_doi 10.1021/acs.inorgchem.6b00529
_journal_volume 55
_journal_year 2016
_chemical_formula_moiety 'C88 H92 Dy4 N32 O32 S4 Zn4'
_chemical_formula_sum 'C88 H92 Dy4 N32 O32 S4 Zn4'
_chemical_formula_weight 3149.65
_space_group_crystal_system tetragonal
_space_group_IT_number 88
_space_group_name_Hall '-I 4ad'
_space_group_name_H-M_alt 'I 41/a :2'
_atom_sites_solution_hydrogens mixed
_audit_creation_method SHELXL-2014/7
_cell_angle_alpha 90
_cell_angle_beta 90
_cell_angle_gamma 90
_cell_formula_units_Z 4
_cell_length_a 24.0282(16)
_cell_length_b 24.0282(16)
_cell_length_c 34.364(2)
_cell_measurement_reflns_used 9975
_cell_measurement_temperature 273(2)
_cell_measurement_theta_max 25.84
_cell_measurement_theta_min 2.40
_cell_volume 19840(2)
_computing_cell_refinement 'Bruker SAINT'
_computing_data_collection 'Bruker APEX2'
_computing_data_reduction 'Bruker SAINT'
_computing_molecular_graphics 'SHELXL-2014/7 (Sheldrick, 2014)'
_computing_publication_material 'SHELXL-2014/7 (Sheldrick, 2014)'
_computing_structure_refinement 'SHELXL-2014/7 (Sheldrick, 2014)'
_computing_structure_solution 'SHELXL-2014/7 (Sheldrick, 2014)'
_diffrn_ambient_temperature 273(2)
_diffrn_measured_fraction_theta_full 0.812
_diffrn_measured_fraction_theta_max 0.826
_diffrn_measurement_device_type 'Bruker APEX-II CCD'
_diffrn_measurement_method '\f and \w scans'
_diffrn_radiation_type MoK\a
_diffrn_radiation_wavelength 0.71073
_diffrn_reflns_av_R_equivalents 0.0917
_diffrn_reflns_av_unetI/netI 0.1153
_diffrn_reflns_Laue_measured_fraction_full 0.812
_diffrn_reflns_Laue_measured_fraction_max 0.826
_diffrn_reflns_limit_h_max 26
_diffrn_reflns_limit_h_min -29
_diffrn_reflns_limit_k_max 29
_diffrn_reflns_limit_k_min -19
_diffrn_reflns_limit_l_max 39
_diffrn_reflns_limit_l_min -42
_diffrn_reflns_number 47083
_diffrn_reflns_point_group_measured_fraction_full 0.812
_diffrn_reflns_point_group_measured_fraction_max 0.826
_diffrn_reflns_theta_full 25.242
_diffrn_reflns_theta_max 26.070
_diffrn_reflns_theta_min 1.034
_exptl_absorpt_coefficient_mu 2.054
_exptl_absorpt_correction_T_max 0.650
_exptl_absorpt_correction_T_min 0.630
_exptl_absorpt_correction_type multi-scan
_exptl_absorpt_process_details (sadabs;bruker,2000)
_exptl_crystal_colour yellow
_exptl_crystal_density_diffrn 1.054
_exptl_crystal_description block
_exptl_crystal_F_000 6192
_exptl_crystal_size_max 0.23
_exptl_crystal_size_mid 0.22
_exptl_crystal_size_min 0.21
_refine_diff_density_max 1.994
_refine_diff_density_min -1.015
_refine_diff_density_rms 0.291
_refine_ls_extinction_method none
_refine_ls_goodness_of_fit_ref 1.078
_refine_ls_hydrogen_treatment constr
_refine_ls_matrix_type full
_refine_ls_number_parameters 372
_refine_ls_number_reflns 8114
_refine_ls_number_restraints 6
_refine_ls_restrained_S_all 1.079
_refine_ls_R_factor_all 0.1412
_refine_ls_R_factor_gt 0.0911
_refine_ls_shift/su_max 0.001
_refine_ls_shift/su_mean 0.000
_refine_ls_structure_factor_coef Fsqd
_refine_ls_weighting_details 'w=1/[\s^2^(Fo^2^)+(0.1823P)^2^+42.8804P] where P=(Fo^2^+2Fc^2^)/3'
_refine_ls_weighting_scheme calc
_refine_ls_wR_factor_gt 0.2816
_refine_ls_wR_factor_ref 0.3122
_reflns_Friedel_coverage 0.000
_reflns_number_gt 4796
_reflns_number_total 8114
_reflns_threshold_expression 'I > 2\s(I)'
_cod_data_source_file ic6b00529_si_002.cif
_cod_data_source_block Dy4Zn4
_cod_original_cell_volume 19840(3)
_cod_original_sg_symbol_H-M 'I 41/a'
_cod_database_code 4347729
_shelx_shelxl_version_number 2014/7
_shelx_space_group_comment
;
The symmetry employed for this shelxl refinement is uniquely defined
by the following loop, which should always be used as a source of
symmetry information in preference to the above space-group names.
They are only intended as comments.
;

loop_
_space_group_symop_operation_xyz
'x, y, z'
'-x+1/2, -y, z+1/2'
'-y+3/4, x+1/4, z+1/4'
'y+3/4, -x+3/4, z+3/4'
'x+1/2, y+1/2, z+1/2'
'-x+1, -y+1/2, z+1'
'-y+5/4, x+3/4, z+3/4'
'y+5/4, -x+5/4, z+5/4'
'-x, -y, -z'
'x-1/2, y, -z-1/2'
'y-3/4, -x-1/4, -z-1/4'
'-y-3/4, x-3/4, -z-3/4'
'-x+1/2, -y+1/2, -z+1/2'
'x, y+1/2, -z'
'y-1/4, -x+1/4, -z+1/4'
'-y-1/4, x-1/4, -z-1/4'

loop_
_atom_site_label
_atom_site_type_symbol
_atom_site_fract_x
_atom_site_fract_y
_atom_site_fract_z
_atom_site_U_iso_or_equiv
_atom_site_adp_type
_atom_site_occupancy
_atom_site_site_symmetry_order
_atom_site_calc_flag
_atom_site_refinement_flags_posn
_atom_site_refinement_flags_adp
O5 O 0.6882(4) 0.6233(4) 0.4398(3) 0.050(2) Uani 1 1 d . .
H5D H 0.6552 0.6146 0.4387 0.060 Uiso 1 1 d R U
C1 C 0.6405(7) 0.5032(8) 0.4504(4) 0.062(5) Uani 1 1 d . .
H1A H 0.6219 0.5322 0.4651 0.074 Uiso 1 1 calc R U
H1B H 0.6158 0.4714 0.4488 0.074 Uiso 1 1 calc R U
C2 C 0.6909(7) 0.4875(6) 0.4699(4) 0.048(4) Uani 1 1 d . .
C3 C 0.6881(7) 0.4574(9) 0.5035(4) 0.063(5) Uani 1 1 d . .
H3 H 0.6541 0.4462 0.5137 0.076 Uiso 1 1 calc R U
C4 C 0.7404(9) 0.4434(8) 0.5228(5) 0.072(6) Uani 1 1 d . .
H4 H 0.7397 0.4259 0.5469 0.086 Uiso 1 1 calc R U
C5 C 0.7902(7) 0.4559(6) 0.5058(4) 0.048(3) Uani 1 1 d . .
H5 H 0.8240 0.4459 0.5170 0.057 Uiso 1 1 calc R U
C6 C 0.7875(6) 0.4849(6) 0.4701(4) 0.045(3) Uani 1 1 d . .
C7 C 0.8386(6) 0.4993(6) 0.4493(4) 0.041(3) Uani 1 1 d . .
H7 H 0.8737 0.4901 0.4587 0.049 Uiso 1 1 calc R U
C8 C 0.8667(6) 0.5646(6) 0.3630(4) 0.042(3) Uani 1 1 d . .
C9 C 0.9150(6) 0.5778(6) 0.3387(4) 0.042(3) Uani 1 1 d . .
C10 C 0.9111(6) 0.6128(6) 0.3061(4) 0.045(3) Uani 1 1 d . .
H10 H 0.8772 0.6274 0.2979 0.054 Uiso 1 1 calc R U
C11 C 0.9600(7) 0.6245(7) 0.2870(4) 0.060(4) Uani 1 1 d . .
H11 H 0.9591 0.6477 0.2653 0.072 Uiso 1 1 calc R U
C12 C 1.0113(6) 0.6024(7) 0.2992(5) 0.057(4) Uani 1 1 d . .
H12 H 1.0442 0.6113 0.2864 0.069 Uiso 1 1 calc R U
C13 C 1.0110(6) 0.5668(6) 0.3312(4) 0.043(3) Uani 1 1 d . .
C14 C 1.0593(6) 0.5377(6) 0.3459(3) 0.039(3) Uani 1 1 d . .
C15 C 0.7010(5) 0.6575(6) 0.3289(3) 0.036(3) Uani 1 1 d . .
H15 H 0.6937 0.6916 0.3172 0.043 Uiso 1 1 calc R U
C16 C 0.6802(5) 0.6033(6) 0.3128(3) 0.037(3) Uani 1 1 d . .
C17 C 0.6541(6) 0.6008(7) 0.2759(4) 0.047(3) Uani 1 1 d . .
H17 H 0.6487 0.6330 0.2613 0.056 Uiso 1 1 calc R U
C18 C 0.6379(6) 0.5524(6) 0.2627(4) 0.046(3) Uani 1 1 d . .
H18 H 0.6169 0.5501 0.2400 0.055 Uiso 1 1 calc R U
C19 C 0.6531(7) 0.5023(7) 0.2839(4) 0.053(4) Uani 1 1 d . .
H19 H 0.6442 0.4673 0.2741 0.064 Uiso 1 1 calc R U
C20 C 0.6803(6) 0.5075(7) 0.3179(4) 0.052(4) Uani 1 1 d . .
C21 C 0.7002(7) 0.4600(7) 0.3399(5) 0.053(4) Uani 1 1 d . .
H21A H 0.6694 0.4439 0.3542 0.063 Uiso 1 1 calc R U
H21B H 0.7141 0.4321 0.3220 0.063 Uiso 1 1 calc R U
C22 C 1.0063(7) 0.5613(7) 0.4744(4) 0.051(4) Uani 1 1 d . .
O6 O 0.9468(6) 0.4274(5) 0.3914(4) 0.071(3) Uani 1 1 d . .
H6D H 0.9507 0.3926 0.3916 0.085 Uiso 1 1 d R U
Dy1 Dy 0.74264(3) 0.56563(3) 0.39599(2) 0.0345(3) Uani 1 1 d . .
N1 N 0.7392(5) 0.5022(5) 0.4543(3) 0.040(3) Uani 1 1 d . .
N2 N 0.8315(5) 0.5258(5) 0.4168(3) 0.039(2) Uani 1 1 d . .
N3 N 0.8797(5) 0.5374(5) 0.3952(3) 0.040(3) Uani 1 1 d . .
N4 N 0.9628(4) 0.5557(4) 0.3503(2) 0.030(2) Uani 1 1 d . .
N5 N 1.0488(4) 0.5048(4) 0.3757(3) 0.034(2) Uani 1 1 d . .
N6 N 0.7291(4) 0.6529(5) 0.3594(3) 0.035(2) Uani 1 1 d . .
N7 N 0.6929(5) 0.5592(5) 0.3328(3) 0.037(2) Uani 1 1 d . .
N8 N 0.9857(5) 0.5392(5) 0.4491(3) 0.047(3) Uani 1 1 d . .
O1 O 0.6535(4) 0.5241(5) 0.4099(3) 0.054(3) Uani 1 1 d . .
H1D H 0.6309 0.5111 0.3945 0.080 Uiso 1 1 calc R U
O2 O 0.8167(4) 0.5763(4) 0.3524(2) 0.040(2) Uani 1 1 d . .
O3 O 1.1076(4) 0.5468(4) 0.3314(2) 0.0353(19) Uani 1 1 d . .
O4 O 0.7428(5) 0.4746(4) 0.3662(3) 0.051(2) Uani 1 1 d . .
H4D H 0.7414 0.4542 0.3853 0.061 Uiso 1 1 calc R U
S1 S 1.03724(19) 0.59427(19) 0.51053(11) 0.0601(11) Uani 1 1 d . .
Zn1 Zn 0.96433(6) 0.50625(6) 0.39880(4) 0.0345(4) Uani 1 1 d . .
O7 O 0.7149(7) 0.7217(7) 0.4791(5) 0.109(5) Uani 1 1 d . .
H7D H 0.6948 0.7089 0.4965 0.131 Uiso 1 1 d R U
H7E H 0.6995 0.7519 0.4709 0.131 Uiso 1 1 d R U
O8 O 0.5602(8) 0.5341(11) 0.3659(5) 0.140(7) Uani 1 1 d . U
H8D H 0.5606 0.4995 0.3683 0.168 Uiso 1 1 d R U
H8E H 0.5809 0.5430 0.3477 0.168 Uiso 1 1 d R U

loop_
_atom_site_aniso_label
_atom_site_aniso_U_11
_atom_site_aniso_U_22
_atom_site_aniso_U_33
_atom_site_aniso_U_23
_atom_site_aniso_U_13
_atom_site_aniso_U_12
O5 0.043(6) 0.063(7) 0.045(5) 0.009(5) -0.005(4) 0.009(5)
C1 0.056(10) 0.083(12) 0.046(8) 0.026(8) 0.000(7) -0.028(9)
C2 0.058(10) 0.035(8) 0.050(8) 0.007(6) -0.004(7) -0.015(7)
C3 0.054(10) 0.094(14) 0.042(8) 0.004(9) 0.000(7) -0.013(9)
C4 0.099(15) 0.065(12) 0.051(10) 0.026(8) 0.000(9) 0.007(10)
C5 0.056(9) 0.052(9) 0.034(7) 0.015(6) -0.004(6) -0.004(7)
C6 0.047(8) 0.040(8) 0.048(8) 0.007(6) -0.007(7) -0.002(6)
C7 0.048(8) 0.037(7) 0.037(7) 0.010(6) -0.001(6) -0.002(6)
C8 0.046(8) 0.038(7) 0.042(7) 0.005(6) -0.017(6) -0.001(6)
C9 0.039(7) 0.048(8) 0.040(7) -0.001(6) -0.013(6) 0.005(6)
C10 0.050(8) 0.047(8) 0.038(7) 0.017(6) -0.006(6) -0.001(7)
C11 0.056(10) 0.073(11) 0.052(9) 0.035(8) -0.011(7) 0.015(8)
C12 0.042(8) 0.049(9) 0.081(10) 0.030(8) 0.008(8) 0.005(7)
C13 0.043(8) 0.052(9) 0.034(6) 0.013(6) 0.004(6) 0.004(6)
C14 0.039(7) 0.048(8) 0.029(6) -0.006(5) -0.003(5) 0.002(6)
C15 0.034(7) 0.042(7) 0.032(6) 0.005(5) -0.006(5) 0.004(5)
C16 0.035(7) 0.047(8) 0.029(6) -0.006(6) -0.011(5) 0.002(6)
C17 0.045(8) 0.056(9) 0.040(7) 0.005(7) -0.005(6) 0.002(7)
C18 0.042(8) 0.061(9) 0.035(7) -0.010(6) -0.017(6) 0.004(7)
C19 0.061(10) 0.047(9) 0.052(8) -0.006(7) -0.007(7) -0.028(8)
C20 0.048(9) 0.071(11) 0.037(8) 0.000(7) 0.003(6) -0.024(7)
C21 0.064(10) 0.042(8) 0.052(8) 0.003(7) -0.012(8) -0.024(8)
C22 0.045(8) 0.067(10) 0.040(7) 0.000(7) 0.009(6) -0.017(8)
O6 0.079(9) 0.053(7) 0.081(8) -0.006(6) -0.003(7) 0.002(6)
Dy1 0.0342(4) 0.0387(4) 0.0306(4) 0.0058(2) -0.0070(2) -0.0035(2)
N1 0.043(6) 0.042(6) 0.036(5) 0.007(5) -0.001(5) -0.007(5)
N2 0.036(6) 0.041(6) 0.040(6) 0.003(5) -0.004(5) -0.003(5)
N3 0.045(7) 0.048(7) 0.027(5) 0.005(5) -0.008(5) 0.008(5)
N4 0.037(6) 0.024(5) 0.028(5) 0.008(4) -0.008(4) 0.003(4)
N5 0.036(6) 0.034(6) 0.033(5) 0.012(4) 0.001(4) 0.002(4)
N6 0.030(6) 0.043(6) 0.033(5) 0.003(5) -0.004(4) 0.007(5)
N7 0.042(6) 0.041(6) 0.028(5) -0.001(5) -0.001(5) -0.011(5)
N8 0.048(7) 0.047(7) 0.045(6) -0.004(6) -0.001(6) 0.007(6)
O1 0.044(6) 0.077(8) 0.040(5) 0.000(5) -0.006(4) -0.011(5)
O2 0.028(5) 0.050(6) 0.041(5) 0.007(4) -0.006(4) 0.003(4)
O3 0.039(5) 0.038(5) 0.028(4) 0.009(4) 0.004(4) -0.005(4)
O4 0.060(7) 0.047(6) 0.047(5) 0.008(5) -0.015(5) -0.007(5)
S1 0.077(3) 0.066(3) 0.0377(18) 0.0069(17) -0.0004(18) -0.022(2)
Zn1 0.0366(8) 0.0369(8) 0.0300(7) 0.0063(6) -0.0001(6) 0.0021(6)
O7 0.096(12) 0.100(12) 0.133(13) -0.031(10) -0.001(11) -0.006(9)
O8 0.105(12) 0.204(17) 0.110(11) 0.005(12) -0.010(10) -0.010(12)

loop_
_atom_type_symbol
_atom_type_description
_atom_type_scat_dispersion_real
_atom_type_scat_dispersion_imag
_atom_type_scat_source
C C 0.0033 0.0016 'International Tables Vol C Tables 4.2.6.8 and 6.1.1.4'
H H 0.0000 0.0000 'International Tables Vol C Tables 4.2.6.8 and 6.1.1.4'
Dy Dy -0.1892 4.4098 'International Tables Vol C Tables 4.2.6.8 and 6.1.1.4'
N N 0.0061 0.0033 'International Tables Vol C Tables 4.2.6.8 and 6.1.1.4'
O O 0.0106 0.0060 'International Tables Vol C Tables 4.2.6.8 and 6.1.1.4'
Zn Zn 0.2839 1.4301 'International Tables Vol C Tables 4.2.6.8 and 6.1.1.4'
S S 0.1246 0.1234 'International Tables Vol C Tables 4.2.6.8 and 6.1.1.4'

loop_
_geom_angle_atom_site_label_1
_geom_angle_atom_site_label_2
_geom_angle_atom_site_label_3
_geom_angle
_geom_angle_site_symmetry_1
_geom_angle_site_symmetry_3
C2 C1 O1 110.1(13) . .
N1 C2 C3 121.8(15) . .
N1 C2 C1 118.6(13) . .
C3 C2 C1 119.6(14) . .
C2 C3 C4 117.8(15) . .
C5 C4 C3 120.5(14) . .
C4 C5 C6 116.1(15) . .
N1 C6 C5 122.8(14) . .
N1 C6 C7 117.0(12) . .
C5 C6 C7 120.1(14) . .
N2 C7 C6 115.2(13) . .
O2 C8 N3 124.4(14) . .
O2 C8 C9 122.0(12) . .
N3 C8 C9 113.5(12) . .
N4 C9 C10 122.4(13) . .
N4 C9 C8 115.3(12) . .
C10 C9 C8 122.3(12) . .
C11 C10 C9 116.6(13) . .
C10 C11 C12 121.9(13) . .
C13 C12 C11 117.7(14) . .
N4 C13 C12 120.3(13) . .
N4 C13 C14 114.9(11) . .
C12 C13 C14 124.8(13) . .
O3 C14 N5 125.2(12) . .
O3 C14 C13 120.5(12) . .
N5 C14 C13 114.1(12) . .
N6 C15 C16 114.3(11) . .
N7 C16 C17 122.9(13) . .
N7 C16 C15 115.8(10) . .
C17 C16 C15 120.9(12) . .
C18 C17 C16 118.7(14) . .
C17 C18 C19 119.2(12) . .
C20 C19 C18 118.7(14) . .
C19 C20 N7 121.0(15) . .
C19 C20 C21 122.6(15) . .
N7 C20 C21 116.3(13) . .
O4 C21 C20 112.2(12) . .
N8 C22 S1 178.7(15) . .
O2 Dy1 O3 73.1(3) . 11_676
O2 Dy1 O1 148.0(3) . .
O3 Dy1 O1 137.7(3) 11_676 .
O2 Dy1 O4 80.0(4) . .
O3 Dy1 O4 146.8(3) 11_676 .
O1 Dy1 O4 73.2(4) . .
O2 Dy1 O5 138.0(4) . .
O3 Dy1 O5 69.6(3) 11_676 .
O1 Dy1 O5 68.6(4) . .
O4 Dy1 O5 141.3(4) . .
O2 Dy1 N2 64.3(3) . .
O3 Dy1 N2 74.4(3) 11_676 .
O1 Dy1 N2 123.7(4) . .
O4 Dy1 N2 76.6(4) . .
O5 Dy1 N2 120.8(3) . .
O2 Dy1 N6 71.4(3) . .
O3 Dy1 N6 65.2(3) 11_676 .
O1 Dy1 N6 109.6(4) . .
O4 Dy1 N6 123.7(3) . .
O5 Dy1 N6 76.0(3) . .
N2 Dy1 N6 126.6(4) . .
O2 Dy1 N7 79.2(3) . .
O3 Dy1 N7 126.5(3) 11_676 .
O1 Dy1 N7 73.8(3) . .
O4 Dy1 N7 64.8(3) . .
O5 Dy1 N7 108.6(3) . .
N2 Dy1 N7 130.6(4) . .
N6 Dy1 N7 62.9(3) . .
O2 Dy1 N1 126.9(4) . .
O3 Dy1 N1 103.1(3) 11_676 .
O1 Dy1 N1 64.1(4) . .
O4 Dy1 N1 77.8(3) . .
O5 Dy1 N1 80.5(4) . .
N2 Dy1 N1 63.9(4) . .
N6 Dy1 N1 156.2(4) . .
N7 Dy1 N1 130.0(4) . .
C2 N1 C6 120.5(12) . .
C2 N1 Dy1 120.8(10) . .
C6 N1 Dy1 118.6(9) . .
C7 N2 N3 116.4(11) . .
C7 N2 Dy1 124.0(10) . .
N3 N2 Dy1 119.2(7) . .
C8 N3 N2 110.3(11) . .
C8 N3 Zn1 116.1(10) . .
N2 N3 Zn1 132.3(8) . .
C9 N4 C13 121.1(11) . .
C9 N4 Zn1 119.5(9) . .
C13 N4 Zn1 119.4(8) . .
C14 N5 N6 112.8(10) . 16_756
C14 N5 Zn1 116.8(9) . .
N6 N5 Zn1 129.9(7) 16_756 .
C15 N6 N5 117.8(11) . 11_676
C15 N6 Dy1 124.9(9) . .
N5 N6 Dy1 117.2(7) 11_676 .
C16 N7 C20 119.2(11) . .
C16 N7 Dy1 121.6(8) . .
C20 N7 Dy1 119.2(9) . .
C22 N8 Zn1 167.4(12) . .
C1 O1 Dy1 120.2(8) . .
C8 O2 Dy1 120.3(8) . .
C14 O3 Dy1 118.7(8) . 16_756
C21 O4 Dy1 119.7(9) . .
O6 Zn1 N8 124.0(5) . .
O6 Zn1 N4 116.8(5) . .
N8 Zn1 N4 119.1(5) . .
O6 Zn1 N3 97.1(5) . .
N8 Zn1 N3 99.0(5) . .
N4 Zn1 N3 74.7(4) . .
O6 Zn1 N5 97.9(5) . .
N8 Zn1 N5 94.8(5) . .
N4 Zn1 N5 74.3(4) . .
N3 Zn1 N5 149.0(4) . .

loop_
_geom_bond_atom_site_label_1
_geom_bond_atom_site_label_2
_geom_bond_distance
_geom_bond_site_symmetry_2
O5 Dy1 2.427(10) .
C1 C2 1.43(2) .
C1 O1 1.512(17) .
C2 N1 1.327(19) .
C2 C3 1.36(2) .
C3 C4 1.46(3) .
C4 C5 1.37(3) .
C5 C6 1.411(18) .
C6 N1 1.347(19) .
C6 C7 1.46(2) .
C7 N2 1.297(16) .
C8 O2 1.287(17) .
C8 N3 1.319(16) .
C8 C9 1.46(2) .
C9 N4 1.327(17) .
C9 C10 1.404(19) .
C10 C11 1.37(2) .
C11 C12 1.41(2) .
C12 C13 1.394(19) .
C13 N4 1.358(17) .
C13 C14 1.445(19) .
C14 O3 1.283(16) .
C14 N5 1.318(16) .
C15 N6 1.252(15) .
C15 C16 1.502(18) .
C16 N7 1.299(17) .
C16 C17 1.416(17) .
C17 C18 1.31(2) .
C18 C19 1.45(2) .
C19 C20 1.34(2) .
C20 N7 1.375(19) .
C20 C21 1.45(2) .
C21 O4 1.411(17) .
C22 N8 1.132(18) .
C22 S1 1.650(16) .
O6 Zn1 1.957(13) .
Dy1 O2 2.340(9) .
Dy1 O3 2.387(9) 11_676
Dy1 O1 2.411(10) .
Dy1 O4 2.414(11) .
Dy1 N2 2.446(11) .
Dy1 N6 2.467(11) .
Dy1 N7 2.484(10) .
Dy1 N1 2.519(10) .
N2 N3 1.404(16) .
N3 Zn1 2.171(12) .
N4 Zn1 2.048(9) .
N5 N6 1.410(15) 16_756
N5 Zn1 2.179(11) .
N6 N5 1.409(15) 11_676
N8 Zn1 1.970(12) .
O3 Dy1 2.387(9) 16_756
